data_2018404
loop_
_publ_author_name
'Jia, Li-Na'
'Hou, Lei'

_publ_section_title
;
 Poly[tetraamminecopper(II)
 bis[tris(\m~2~-cyanido-\k^2^<i>C</i>,<i>N</i>)dicuprate(I)]]: a unique
 Cu^I^--Cu^II^ mixed-valence complex containing anionic cuprous cyanide
 layers and [Cu(NH~3~)~4~]^2+^ cations
;
_journal_coeditor_code WQ3010
_journal_issue 2
_journal_name_full 'Acta Crystallographica Section C'
_journal_page_first m45
_journal_page_last m47
_journal_paper_doi 10.1107/S0108270112002429
_journal_volume 68
_journal_year 2012
_chemical_formula_iupac '[Cu (N H3)4] [Cu (C N)3]'
_chemical_formula_moiety 'Cu H12 N4 2+, 2(C3 Cu2 N3 -)'
_chemical_formula_sum 'C6 H12 Cu5 N10'
_chemical_formula_weight 541.96
_chemical_name_systematic
;
Poly[tetraamminecopper(II) bis[tris(\m~2~-cyanido-
\k^2^<i>C</i>,<i>N</i>)dicuprate(I)]]
;
_space_group_IT_number 14
_symmetry_cell_setting monoclinic
_symmetry_space_group_name_Hall '-P 2ybc'
_symmetry_space_group_name_H-M 'P 1 21/c 1'
_atom_sites_solution_hydrogens geom
_atom_sites_solution_primary direct
_atom_sites_solution_secondary difmap
_audit_creation_method SHELXL-97
_cell_angle_alpha 90.00
_cell_angle_beta 123.086(5)
_cell_angle_gamma 90.00
_cell_formula_units_Z 2
_cell_length_a 7.6501(9)
_cell_length_b 8.9083(10)
_cell_length_c 13.2509(12)
_cell_measurement_reflns_used 1643
_cell_measurement_temperature 295(2)
_cell_measurement_theta_max 27.32
_cell_measurement_theta_min 2.93
_cell_volume 756.61(15)
_computing_cell_refinement 'SAINT (Bruker, 2002)'
_computing_data_collection 'SMART (Bruker, 2002)'
_computing_data_reduction 'SAINT (Bruker, 2002)'
_computing_molecular_graphics 'DIAMOND (Brandenburg, 2005)'
_computing_publication_material 'SHELXL97 (Sheldrick, 2008)'
_computing_structure_refinement 'SHELXL97 (Sheldrick, 2008)'
_computing_structure_solution 'SHELXS97 (Sheldrick, 2008)'
_diffrn_ambient_temperature 295(2)
_diffrn_measured_fraction_theta_full 0.993
_diffrn_measured_fraction_theta_max 0.993
_diffrn_measurement_device_type
;
Bruker SMART APEX area-detector
;
_diffrn_measurement_method '\f and \w scans'
_diffrn_radiation_monochromator graphite
_diffrn_radiation_source 'fine-focus sealed tube'
_diffrn_radiation_type MoK\a
_diffrn_radiation_wavelength 0.71073
_diffrn_reflns_av_R_equivalents 0.0197
_diffrn_reflns_av_sigmaI/netI 0.0337
_diffrn_reflns_limit_h_max 9
_diffrn_reflns_limit_h_min -8
_diffrn_reflns_limit_k_max 10
_diffrn_reflns_limit_k_min -10
_diffrn_reflns_limit_l_max 16
_diffrn_reflns_limit_l_min -14
_diffrn_reflns_number 3397
_diffrn_reflns_theta_full 25.99
_diffrn_reflns_theta_max 25.99
_diffrn_reflns_theta_min 2.93
_exptl_absorpt_coefficient_mu 6.918
_exptl_absorpt_correction_T_max 0.5166
_exptl_absorpt_correction_T_min 0.3532
_exptl_absorpt_correction_type multi-scan
_exptl_absorpt_process_details '(SADABS; Sheldrick, 1996)'
_exptl_crystal_colour Purple
_exptl_crystal_density_diffrn 2.379
_exptl_crystal_density_method 'not measured'
_exptl_crystal_description Block
_exptl_crystal_F_000 526
_exptl_crystal_size_max 0.19
_exptl_crystal_size_mid 0.17
_exptl_crystal_size_min 0.11
_refine_diff_density_max 0.751
_refine_diff_density_min -0.442
_refine_ls_extinction_method none
_refine_ls_goodness_of_fit_ref 1.058
_refine_ls_hydrogen_treatment constr
_refine_ls_matrix_type full
_refine_ls_number_parameters 97
_refine_ls_number_reflns 1479
_refine_ls_number_restraints 0
_refine_ls_restrained_S_all 1.058
_refine_ls_R_factor_all 0.0386
_refine_ls_R_factor_gt 0.0327
_refine_ls_shift/su_max 0.001
_refine_ls_shift/su_mean 0.000
_refine_ls_structure_factor_coef Fsqd
_refine_ls_weighting_details 'calc w=1/[\s^2^(Fo^2^)+(0.0493P)^2^+0.5775P] where P=(Fo^2^+2Fc^2^)/3'
_refine_ls_weighting_scheme calc
_refine_ls_wR_factor_gt 0.0882
_refine_ls_wR_factor_ref 0.0943
_reflns_number_gt 1261
_reflns_number_total 1479
_reflns_threshold_expression I>2\s(I)
_cod_data_source_file wq3010.cif
_cod_data_source_block I
_cod_original_cell_volume 756.61(14)
_cod_original_sg_symbol_H-M 'P 21/c'
_cod_database_code 2018404
_cod_database_fobs_code 2018404

loop_
_symmetry_equiv_pos_as_xyz
'x, y, z'
'-x, y+1/2, -z+1/2'
'-x, -y, -z'
'x, -y-1/2, z-1/2'

loop_
_atom_site_type_symbol
_atom_site_label
_atom_site_fract_x
_atom_site_fract_y
_atom_site_fract_z
_atom_site_U_iso_or_equiv
_atom_site_adp_type
_atom_site_calc_flag
_atom_site_refinement_flags
_atom_site_occupancy
_atom_site_symmetry_multiplicity
Cu Cu1 0.86771(7) 0.59343(5) 0.31346(4) 0.04692(19) Uani d . 1 1
Cu Cu2 0.17894(8) 0.40406(5) -0.02790(5) 0.0523(2) Uani d . 1 1
N N1 0.4450(5) 0.4664(4) 0.1178(3) 0.0550(9) Uani d . 1 1
N N2 1.0584(5) 0.4212(3) 0.3998(3) 0.0463(8) Uani d . 1 1
N N3 1.0300(5) 0.9123(4) 0.3907(3) 0.0488(8) Uani d . 1 1
C C1 0.6004(5) 0.5134(4) 0.1958(3) 0.0424(8) Uani d . 1 1
C C2 1.1100(5) 0.3001(4) 0.4260(3) 0.0403(8) Uani d . 1 1
C C3 0.9665(5) 0.7933(4) 0.3571(3) 0.0363(7) Uani d . 1 1
Cu Cu3 0.5000 1.0000 0.0000 0.0386(2) Uani d S 1 2
N N4 0.6351(5) 1.1244(4) 0.1529(3) 0.0471(7) Uani d . 1 1
H H4C 0.6854 1.2088 0.1423 0.071 Uiso calc R 1 1
H H4A 0.7387 1.0723 0.2134 0.071 Uiso calc R 1 1
H H4B 0.5405 1.1465 0.1700 0.071 Uiso calc R 1 1
N N5 0.4292(6) 0.8440(4) 0.0816(3) 0.0523(8) Uani d . 1 1
H H5A 0.3624 0.7682 0.0311 0.078 Uiso calc R 1 1
H H5B 0.3478 0.8845 0.1031 0.078 Uiso calc R 1 1
H H5C 0.5460 0.8103 0.1468 0.078 Uiso calc R 1 1

loop_
_atom_site_aniso_label
_atom_site_aniso_U_11
_atom_site_aniso_U_22
_atom_site_aniso_U_33
_atom_site_aniso_U_12
_atom_site_aniso_U_13
_atom_site_aniso_U_23
Cu1 0.0417(3) 0.0332(3) 0.0571(3) -0.00224(18) 0.0214(2) 0.00163(18)
Cu2 0.0525(3) 0.0308(3) 0.0587(3) -0.00176(19) 0.0208(3) -0.00400(19)
N1 0.051(2) 0.0374(18) 0.066(2) 0.0028(15) 0.0255(18) 0.0005(16)
N2 0.0498(18) 0.0308(18) 0.0485(18) -0.0006(13) 0.0205(15) 0.0007(12)
N3 0.0478(18) 0.043(2) 0.0460(18) 0.0027(15) 0.0196(15) 0.0039(14)
C1 0.0325(17) 0.0275(18) 0.052(2) -0.0023(14) 0.0136(16) -0.0009(14)
C2 0.0402(17) 0.032(2) 0.0385(17) -0.0023(15) 0.0148(15) -0.0002(14)
C3 0.0341(16) 0.0276(18) 0.0378(17) -0.0019(14) 0.0135(14) 0.0012(13)
Cu3 0.0439(4) 0.0256(3) 0.0384(3) 0.0009(2) 0.0174(3) 0.0017(2)
N4 0.0500(18) 0.0392(17) 0.0450(17) -0.0062(14) 0.0215(14) -0.0055(14)
N5 0.063(2) 0.0354(17) 0.0466(17) -0.0035(15) 0.0219(15) 0.0080(14)

loop_
_atom_type_symbol
_atom_type_description
_atom_type_scat_dispersion_real
_atom_type_scat_dispersion_imag
_atom_type_scat_source
C C 0.0033 0.0016 'International Tables Vol C Tables 4.2.6.8 and 6.1.1.4'
H H 0.0000 0.0000 'International Tables Vol C Tables 4.2.6.8 and 6.1.1.4'
Cu Cu 0.3201 1.2651 'International Tables Vol C Tables 4.2.6.8 and 6.1.1.4'
N N 0.0061 0.0033 'International Tables Vol C Tables 4.2.6.8 and 6.1.1.4'

loop_
_geom_angle_atom_site_label_1
_geom_angle_atom_site_label_2
_geom_angle_atom_site_label_3
_geom_angle_site_symmetry_1
_geom_angle_site_symmetry_3
_geom_angle
C3 Cu1 C1 . . 132.12(14)
C3 Cu1 N2 . . 120.18(13)
C1 Cu1 N2 . . 107.69(14)
C2 Cu2 N3 4_465 4_475 130.57(13)
C2 Cu2 N1 4_465 . 122.80(14)
N3 Cu2 N1 4_475 . 106.52(13)
C1 N1 Cu2 . . 173.4(4)
C2 N2 Cu1 . . 158.4(3)
C3 N3 Cu2 . 4_676 169.9(3)
N1 C1 Cu1 . . 173.8(4)
N2 C2 Cu2 . 4_666 175.5(4)
N3 C3 Cu1 . . 175.7(3)
N5 Cu3 N5 . 3_675 180.0000(10)
N5 Cu3 N4 . . 88.87(14)
N5 Cu3 N4 3_675 . 91.13(14)
N5 Cu3 N4 . 3_675 91.13(14)
N5 Cu3 N4 3_675 3_675 88.87(14)
N4 Cu3 N4 . 3_675 180.0
Cu3 N4 H4C . . 109.5
Cu3 N4 H4A . . 109.5
H4C N4 H4A . . 109.5
Cu3 N4 H4B . . 109.5
H4C N4 H4B . . 109.5
H4A N4 H4B . . 109.5
Cu3 N5 H5A . . 109.5
Cu3 N5 H5B . . 109.5
H5A N5 H5B . . 109.5
Cu3 N5 H5C . . 109.5
H5A N5 H5C . . 109.5
H5B N5 H5C . . 109.5

loop_
_geom_bond_atom_site_label_1
_geom_bond_atom_site_label_2
_geom_bond_site_symmetry_2
_geom_bond_distance
Cu1 C3 . 1.897(3)
Cu1 C1 . 1.907(3)
Cu1 N2 . 1.992(3)
Cu2 C2 4_465 1.899(4)
Cu2 N3 4_475 1.949(3)
Cu2 N1 . 1.972(4)
N1 C1 . 1.147(5)
N2 C2 . 1.136(4)
N3 C3 . 1.149(4)
N3 Cu2 4_676 1.949(3)
C2 Cu2 4_666 1.899(4)
Cu3 N5 . 2.008(3)
Cu3 N5 3_675 2.008(3)
Cu3 N4 . 2.028(3)
Cu3 N4 3_675 2.028(3)
N4 H4C . 0.8900
N4 H4A . 0.8900
N4 H4B . 0.8900
N5 H5A . 0.8900
N5 H5B . 0.8900
N5 H5C . 0.8900

loop_
_geom_hbond_atom_site_label_D
_geom_hbond_atom_site_label_H
_geom_hbond_atom_site_label_A
_geom_hbond_distance_DH
_geom_hbond_distance_HA
_geom_hbond_distance_DA
_geom_hbond_angle_DHA
N4 H4A N3 0.89 2.61 3.498(5) 177.5

loop_
_geom_torsion_atom_site_label_1
_geom_torsion_atom_site_label_2
_geom_torsion_atom_site_label_3
_geom_torsion_atom_site_label_4
_geom_torsion_site_symmetry_1
_geom_torsion_site_symmetry_4
_geom_torsion
C2 Cu2 N1 C1 4_465 . 136(3)
N3 Cu2 N1 C1 4_475 . -40(3)
C3 Cu1 N2 C2 . . 175.4(9)
C1 Cu1 N2 C2 . . -3.7(10)
Cu2 N1 C1 Cu1 . . -42(6)
C3 Cu1 C1 N1 . . 86(3)
N2 Cu1 C1 N1 . . -95(3)
Cu1 N2 C2 Cu2 . 4_666 -54(5)
Cu2 N3 C3 Cu1 4_676 . 43(6)
C1 Cu1 C3 N3 . . 123(4)
N2 Cu1 C3 N3 . . -56(5)
